data_4034840
loop_
_publ_author_name
'Ausekle, Elina'
'Ehlers, Peter'
'Villinger, Alexander'
'Langer, Peter'

_publ_section_title
;
 One-Pot Synthesis of Dibenzo[ b, d]oxepines via Olefinic C-F Bond
 Functionalization and Intramolecular Pd-Catalyzed C-H Arylation.
;
_journal_issue 22
_journal_name_full 'The Journal of organic chemistry'
_journal_page_first 14195
_journal_page_last 14202
_journal_paper_doi 10.1021/acs.joc.8b02374
_journal_volume 83
_journal_year 2018
_chemical_formula_moiety 'C24 H21 F O6'
_chemical_formula_sum 'C24 H21 F O6'
_chemical_formula_weight 424.41
_space_group_crystal_system triclinic
_space_group_IT_number 2
_space_group_name_Hall '-P 1'
_space_group_name_H-M_alt 'P -1'
_atom_sites_solution_hydrogens geom
_audit_creation_method SHELXL-2014/7
_cell_angle_alpha 93.220(3)
_cell_angle_beta 110.773(3)
_cell_angle_gamma 94.323(3)
_cell_formula_units_Z 2
_cell_length_a 8.8809(7)
_cell_length_b 9.9983(8)
_cell_length_c 12.0332(10)
_cell_measurement_reflns_used 9934
_cell_measurement_temperature 123(2)
_cell_measurement_theta_max 32.53
_cell_measurement_theta_min 2.48
_cell_volume 992.23(14)
_computing_cell_refinement 'Bruker Apex V7.51A'
_computing_data_collection 'Bruker Apex V7.51A'
_computing_data_reduction 'Bruker SAINT'
_computing_molecular_graphics 'ORTEP-3v2.01 (Farrugia, 1997)'
_computing_publication_material 'SHELXL-2014/7 (Sheldrick, 2014)'
_computing_structure_refinement 'SHELXL-2014/7 (Sheldrick, 2014)'
_computing_structure_solution 'Bruker SHELXTL'
_diffrn_ambient_temperature 123(2)
_diffrn_measured_fraction_theta_full 0.992
_diffrn_measured_fraction_theta_max 0.996
_diffrn_measurement_device_type 'Bruker D8 QUEST diffractometer'
_diffrn_measurement_method 'phi and omega scans'
_diffrn_radiation_type MoK\a
_diffrn_radiation_wavelength 0.71073
_diffrn_reflns_av_R_equivalents 0.0332
_diffrn_reflns_av_unetI/netI 0.0199
_diffrn_reflns_Laue_measured_fraction_full 0.992
_diffrn_reflns_Laue_measured_fraction_max 0.996
_diffrn_reflns_limit_h_max 13
_diffrn_reflns_limit_h_min -13
_diffrn_reflns_limit_k_max 15
_diffrn_reflns_limit_k_min -15
_diffrn_reflns_limit_l_max 18
_diffrn_reflns_limit_l_min -18
_diffrn_reflns_number 64494
_diffrn_reflns_point_group_measured_fraction_full 0.992
_diffrn_reflns_point_group_measured_fraction_max 0.996
_diffrn_reflns_theta_full 25.242
_diffrn_reflns_theta_max 32.499
_diffrn_reflns_theta_min 2.480
_diffrn_source 'microfocus sealed tube'
_exptl_absorpt_coefficient_mu 0.108
_exptl_absorpt_correction_T_max 0.7464
_exptl_absorpt_correction_T_min 0.7275
_exptl_absorpt_correction_type multi-scan
_exptl_absorpt_process_details '(SADABS; Sheldrick, 2014)'
_exptl_crystal_colour colourless
_exptl_crystal_density_diffrn 1.421
_exptl_crystal_description block
_exptl_crystal_F_000 444
_exptl_crystal_size_max 0.290
_exptl_crystal_size_mid 0.220
_exptl_crystal_size_min 0.150
_refine_diff_density_max 0.499
_refine_diff_density_min -0.302
_refine_diff_density_rms 0.052
_refine_ls_extinction_method none
_refine_ls_goodness_of_fit_ref 1.047
_refine_ls_hydrogen_treatment constr
_refine_ls_matrix_type full
_refine_ls_number_parameters 284
_refine_ls_number_reflns 7144
_refine_ls_number_restraints 0
_refine_ls_restrained_S_all 1.047
_refine_ls_R_factor_all 0.0495
_refine_ls_R_factor_gt 0.0414
_refine_ls_shift/su_max 0.001
_refine_ls_shift/su_mean 0.000
_refine_ls_structure_factor_coef Fsqd
_refine_ls_weighting_details 'w=1/[\s^2^(Fo^2^)+(0.0528P)^2^+0.3736P] where P=(Fo^2^+2Fc^2^)/3'
_refine_ls_weighting_scheme calc
_refine_ls_wR_factor_gt 0.1038
_refine_ls_wR_factor_ref 0.1081
_reflns_Friedel_coverage 0.000
_reflns_number_gt 6182
_reflns_number_total 7144
_reflns_threshold_expression 'I > 2\s(I)'
_cod_data_source_file jo8b02374_si_004.cif
_cod_data_source_block is_ea716
_cod_database_code 4034840
_shelx_shelxl_version_number 2014/7
_shelx_space_group_comment
;
The symmetry employed for this shelxl refinement is uniquely defined
by the following loop, which should always be used as a source of
symmetry information in preference to the above space-group names.
They are only intended as comments.
;
_shelx_estimated_absorpt_t_min 0.969
_shelx_estimated_absorpt_t_max 0.984

loop_
_space_group_symop_operation_xyz
'x, y, z'
'-x, -y, -z'

loop_
_atom_site_label
_atom_site_type_symbol
_atom_site_fract_x
_atom_site_fract_y
_atom_site_fract_z
_atom_site_U_iso_or_equiv
_atom_site_adp_type
_atom_site_occupancy
_atom_site_site_symmetry_order
_atom_site_calc_flag
_atom_site_refinement_flags_posn
_atom_site_refinement_flags_adp
F1 F -0.32020(7) 0.18971(6) 0.01012(6) 0.02125(13) Uani 1 1 d . .
O1 O 0.23312(8) 0.64137(6) 0.33431(6) 0.01395(12) Uani 1 1 d . .
O2 O 0.43885(8) 0.53115(7) 0.31304(7) 0.01693(14) Uani 1 1 d . .
O3 O -0.22510(8) 0.78080(7) 0.02907(6) 0.01656(13) Uani 1 1 d . .
O4 O 0.18616(9) 1.11097(7) 0.27864(7) 0.02133(15) Uani 1 1 d . .
O5 O 0.62157(8) 0.97061(7) 0.24668(6) 0.01799(14) Uani 1 1 d . .
O6 O 0.98690(8) 0.71058(8) 0.52029(6) 0.01982(14) Uani 1 1 d . .
C1 C 0.14256(10) 0.74199(8) 0.27360(8) 0.01210(15) Uani 1 1 d . .
C2 C -0.00779(10) 0.70775(8) 0.18393(7) 0.01126(14) Uani 1 1 d . .
C3 C -0.08433(10) 0.56721(8) 0.14873(7) 0.01092(14) Uani 1 1 d . .
C4 C -0.25011(10) 0.53909(9) 0.12701(8) 0.01312(15) Uani 1 1 d . .
H4 H -0.3085 0.6086 0.1435 0.016 Uiso 1 1 calc R U
C5 C -0.33099(11) 0.41171(9) 0.08188(8) 0.01495(16) Uani 1 1 d . .
H5 H -0.4429 0.3929 0.0682 0.018 Uiso 1 1 calc R U
C6 C -0.24240(11) 0.31369(8) 0.05772(8) 0.01407(16) Uani 1 1 d . .
C7 C -0.07842(10) 0.33455(8) 0.08185(8) 0.01246(15) Uani 1 1 d . .
H7 H -0.0217 0.2638 0.0654 0.015 Uiso 1 1 calc R U
C8 C 0.00384(10) 0.46197(8) 0.13122(7) 0.01066(14) Uani 1 1 d . .
C9 C 0.18035(10) 0.47495(8) 0.16809(8) 0.01246(15) Uani 1 1 d . .
H9 H 0.2272 0.4257 0.1210 0.015 Uiso 1 1 calc R U
C10 C 0.27910(10) 0.55206(8) 0.26416(8) 0.01265(15) Uani 1 1 d . .
C11 C 0.21288(11) 0.87394(9) 0.31179(8) 0.01497(16) Uani 1 1 d . .
H11 H 0.3136 0.8926 0.3762 0.018 Uiso 1 1 calc R U
C12 C 0.13101(11) 0.97725(9) 0.25276(8) 0.01514(16) Uani 1 1 d . .
C13 C -0.01710(11) 0.94886(9) 0.15754(8) 0.01490(16) Uani 1 1 d . .
H13 H -0.0708 1.0199 0.1161 0.018 Uiso 1 1 calc R U
C14 C -0.08501(10) 0.81633(8) 0.12401(8) 0.01255(15) Uani 1 1 d . .
C15 C 0.34822(13) 1.14442(10) 0.36132(10) 0.0234(2) Uani 1 1 d . .
H15A H 0.4224 1.0947 0.3350 0.035 Uiso 1 1 calc R U
H15B H 0.3551 1.1201 0.4406 0.035 Uiso 1 1 calc R U
H15C H 0.3782 1.2414 0.3649 0.035 Uiso 1 1 calc R U
C16 C -0.31337(12) 0.88633(9) -0.03074(9) 0.01872(18) Uani 1 1 d . .
H16A H -0.2440 0.9441 -0.0600 0.028 Uiso 1 1 calc R U
H16B H -0.3475 0.9401 0.0251 0.028 Uiso 1 1 calc R U
H16C H -0.4090 0.8469 -0.0982 0.028 Uiso 1 1 calc R U
C17 C 0.55698(10) 0.63953(9) 0.33612(8) 0.01266(15) Uani 1 1 d . .
C18 C 0.70658(10) 0.61964(9) 0.42061(8) 0.01365(15) Uani 1 1 d . .
H18 H 0.7214 0.5404 0.4616 0.016 Uiso 1 1 calc R U
C19 C 0.83327(10) 0.71995(9) 0.44272(8) 0.01384(15) Uani 1 1 d . .
C20 C 0.81081(11) 0.83964(9) 0.38594(8) 0.01490(16) Uani 1 1 d . .
H20 H 0.8981 0.9081 0.4030 0.018 Uiso 1 1 calc R U
C21 C 0.65861(11) 0.85614(9) 0.30436(8) 0.01339(15) Uani 1 1 d . .
C22 C 0.52966(10) 0.75452(9) 0.27584(8) 0.01348(15) Uani 1 1 d . .
H22 H 0.4271 0.7643 0.2172 0.016 Uiso 1 1 calc R U
C23 C 1.00152(12) 0.62354(10) 0.61348(9) 0.02013(18) Uani 1 1 d . .
H23A H 0.9677 0.5303 0.5786 0.030 Uiso 1 1 calc R U
H23B H 0.9324 0.6498 0.6572 0.030 Uiso 1 1 calc R U
H23C H 1.1144 0.6310 0.6683 0.030 Uiso 1 1 calc R U
C24 C 0.73196(12) 1.08880(10) 0.29700(10) 0.01977(18) Uani 1 1 d . .
H24A H 0.8358 1.0761 0.2884 0.030 Uiso 1 1 calc R U
H24B H 0.7485 1.1049 0.3818 0.030 Uiso 1 1 calc R U
H24C H 0.6872 1.1664 0.2553 0.030 Uiso 1 1 calc R U

loop_
_atom_site_aniso_label
_atom_site_aniso_U_11
_atom_site_aniso_U_22
_atom_site_aniso_U_33
_atom_site_aniso_U_23
_atom_site_aniso_U_13
_atom_site_aniso_U_12
F1 0.0190(3) 0.0105(2) 0.0278(3) -0.0012(2) 0.0023(2) -0.0048(2)
O1 0.0141(3) 0.0123(3) 0.0135(3) 0.0016(2) 0.0022(2) 0.0028(2)
O2 0.0084(3) 0.0114(3) 0.0268(3) 0.0030(2) 0.0010(2) 0.0006(2)
O3 0.0163(3) 0.0110(3) 0.0180(3) 0.0026(2) 0.0002(2) 0.0041(2)
O4 0.0214(3) 0.0088(3) 0.0319(4) -0.0033(3) 0.0088(3) -0.0018(2)
O5 0.0171(3) 0.0143(3) 0.0195(3) 0.0063(2) 0.0026(2) -0.0005(2)
O6 0.0108(3) 0.0245(3) 0.0195(3) 0.0096(3) -0.0007(2) -0.0013(2)
C1 0.0121(3) 0.0102(3) 0.0143(3) 0.0012(3) 0.0049(3) 0.0020(3)
C2 0.0115(3) 0.0087(3) 0.0138(3) 0.0011(3) 0.0047(3) 0.0016(3)
C3 0.0107(3) 0.0094(3) 0.0116(3) 0.0018(3) 0.0027(3) 0.0006(3)
C4 0.0113(3) 0.0120(3) 0.0160(4) 0.0026(3) 0.0044(3) 0.0020(3)
C5 0.0109(3) 0.0138(4) 0.0180(4) 0.0043(3) 0.0025(3) -0.0002(3)
C6 0.0148(4) 0.0089(3) 0.0147(4) 0.0018(3) 0.0014(3) -0.0022(3)
C7 0.0136(4) 0.0091(3) 0.0135(3) 0.0013(3) 0.0035(3) 0.0012(3)
C8 0.0110(3) 0.0095(3) 0.0108(3) 0.0019(3) 0.0031(3) 0.0009(3)
C9 0.0109(3) 0.0104(3) 0.0164(4) 0.0021(3) 0.0049(3) 0.0021(3)
C10 0.0099(3) 0.0102(3) 0.0173(4) 0.0037(3) 0.0037(3) 0.0018(3)
C11 0.0142(4) 0.0118(4) 0.0180(4) -0.0019(3) 0.0055(3) -0.0005(3)
C12 0.0171(4) 0.0090(3) 0.0211(4) -0.0020(3) 0.0099(3) -0.0004(3)
C13 0.0177(4) 0.0093(3) 0.0195(4) 0.0019(3) 0.0084(3) 0.0029(3)
C14 0.0132(4) 0.0104(3) 0.0146(4) 0.0012(3) 0.0053(3) 0.0025(3)
C15 0.0207(4) 0.0157(4) 0.0320(5) -0.0081(4) 0.0102(4) -0.0051(3)
C16 0.0175(4) 0.0146(4) 0.0227(4) 0.0078(3) 0.0038(3) 0.0060(3)
C17 0.0097(3) 0.0126(4) 0.0149(3) 0.0002(3) 0.0036(3) 0.0005(3)
C18 0.0110(3) 0.0145(4) 0.0148(4) 0.0031(3) 0.0035(3) 0.0015(3)
C19 0.0099(3) 0.0183(4) 0.0119(3) 0.0028(3) 0.0022(3) 0.0007(3)
C20 0.0120(4) 0.0172(4) 0.0147(4) 0.0035(3) 0.0041(3) -0.0013(3)
C21 0.0139(4) 0.0136(4) 0.0133(3) 0.0031(3) 0.0056(3) 0.0015(3)
C22 0.0112(3) 0.0137(4) 0.0143(4) 0.0018(3) 0.0029(3) 0.0017(3)
C23 0.0175(4) 0.0229(4) 0.0158(4) 0.0068(3) 0.0003(3) 0.0022(3)
C24 0.0184(4) 0.0144(4) 0.0269(5) 0.0037(3) 0.0088(4) -0.0006(3)

loop_
_atom_type_symbol
_atom_type_description
_atom_type_scat_dispersion_real
_atom_type_scat_dispersion_imag
_atom_type_scat_source
C C 0.0033 0.0016 'International Tables Vol C Tables 4.2.6.8 and 6.1.1.4'
H H 0.0000 0.0000 'International Tables Vol C Tables 4.2.6.8 and 6.1.1.4'
F F 0.0171 0.0103 'International Tables Vol C Tables 4.2.6.8 and 6.1.1.4'
O O 0.0106 0.0060 'International Tables Vol C Tables 4.2.6.8 and 6.1.1.4'

loop_
_geom_angle_atom_site_label_1
_geom_angle_atom_site_label_2
_geom_angle_atom_site_label_3
_geom_angle
C10 O1 C1 115.04(7)
C10 O2 C17 119.40(7)
C14 O3 C16 118.04(7)
C12 O4 C15 117.12(8)
C21 O5 C24 116.40(7)
C19 O6 C23 116.09(7)
C2 C1 C11 124.10(8)
C2 C1 O1 120.46(7)
C11 C1 O1 115.43(7)
C1 C2 C14 115.87(7)
C1 C2 C3 123.32(7)
C14 C2 C3 120.79(7)
C4 C3 C8 119.01(7)
C4 C3 C2 119.47(7)
C8 C3 C2 121.46(7)
C5 C4 C3 121.56(8)
C5 C4 H4 119.2
C3 C4 H4 119.2
C6 C5 C4 117.53(8)
C6 C5 H5 121.2
C4 C5 H5 121.2
F1 C6 C7 118.36(8)
F1 C6 C5 118.48(8)
C7 C6 C5 123.15(8)
C6 C7 C8 119.08(8)
C6 C7 H7 120.5
C8 C7 H7 120.5
C7 C8 C3 119.39(8)
C7 C8 C9 117.04(7)
C3 C8 C9 123.47(7)
C10 C9 C8 123.60(8)
C10 C9 H9 118.2
C8 C9 H9 118.2
C9 C10 O2 120.22(8)
C9 C10 O1 126.12(8)
O2 C10 O1 112.86(7)
C12 C11 C1 117.94(8)
C12 C11 H11 121.0
C1 C11 H11 121.0
O4 C12 C11 124.56(8)
O4 C12 C13 114.75(8)
C11 C12 C13 120.67(8)
C14 C13 C12 119.64(8)
C14 C13 H13 120.2
C12 C13 H13 120.2
O3 C14 C13 122.80(8)
O3 C14 C2 115.51(7)
C13 C14 C2 121.63(8)
O4 C15 H15A 109.5
O4 C15 H15B 109.5
H15A C15 H15B 109.5
O4 C15 H15C 109.5
H15A C15 H15C 109.5
H15B C15 H15C 109.5
O3 C16 H16A 109.5
O3 C16 H16B 109.5
H16A C16 H16B 109.5
O3 C16 H16C 109.5
H16A C16 H16C 109.5
H16B C16 H16C 109.5
C22 C17 O2 122.58(8)
C22 C17 C18 123.01(8)
O2 C17 C18 114.34(8)
C19 C18 C17 117.60(8)
C19 C18 H18 121.2
C17 C18 H18 121.2
O6 C19 C18 123.29(8)
O6 C19 C20 115.18(8)
C18 C19 C20 121.53(8)
C21 C20 C19 118.75(8)
C21 C20 H20 120.6
C19 C20 H20 120.6
O5 C21 C20 123.71(8)
O5 C21 C22 115.00(8)
C20 C21 C22 121.29(8)
C17 C22 C21 117.73(8)
C17 C22 H22 121.1
C21 C22 H22 121.1
O6 C23 H23A 109.5
O6 C23 H23B 109.5
H23A C23 H23B 109.5
O6 C23 H23C 109.5
H23A C23 H23C 109.5
H23B C23 H23C 109.5
O5 C24 H24A 109.5
O5 C24 H24B 109.5
H24A C24 H24B 109.5
O5 C24 H24C 109.5
H24A C24 H24C 109.5
H24B C24 H24C 109.5

loop_
_geom_bond_atom_site_label_1
_geom_bond_atom_site_label_2
_geom_bond_distance
F1 C6 1.3611(10)
O1 C10 1.3753(11)
O1 C1 1.4072(10)
O2 C10 1.3671(10)
O2 C17 1.3929(10)
O3 C14 1.3634(11)
O3 C16 1.4337(11)
O4 C12 1.3678(11)
O4 C15 1.4309(13)
O5 C21 1.3725(11)
O5 C24 1.4311(12)
O6 C19 1.3664(10)
O6 C23 1.4336(12)
C1 C2 1.3900(12)
C1 C11 1.3950(12)
C2 C14 1.4206(12)
C2 C3 1.4835(11)
C3 C4 1.4041(12)
C3 C8 1.4075(11)
C4 C5 1.3930(12)
C4 H4 0.9500
C5 C6 1.3822(13)
C5 H5 0.9500
C6 C7 1.3770(12)
C7 C8 1.4059(11)
C7 H7 0.9500
C8 C9 1.4631(12)
C9 C10 1.3337(12)
C9 H9 0.9500
C11 C12 1.3889(13)
C11 H11 0.9500
C12 C13 1.4007(13)
C13 C14 1.3890(12)
C13 H13 0.9500
C15 H15A 0.9800
C15 H15B 0.9800
C15 H15C 0.9800
C16 H16A 0.9800
C16 H16B 0.9800
C16 H16C 0.9800
C17 C22 1.3849(12)
C17 C18 1.3938(12)
C18 C19 1.3892(12)
C18 H18 0.9500
C19 C20 1.4035(12)
C20 C21 1.3887(12)
C20 H20 0.9500
C21 C22 1.4029(12)
C22 H22 0.9500
C23 H23A 0.9800
C23 H23B 0.9800
C23 H23C 0.9800
C24 H24A 0.9800
C24 H24B 0.9800
C24 H24C 0.9800

loop_
_geom_torsion_atom_site_label_1
_geom_torsion_atom_site_label_2
_geom_torsion_atom_site_label_3
_geom_torsion_atom_site_label_4
_geom_torsion
C10 O1 C1 C2 62.56(10)
C10 O1 C1 C11 -118.75(8)
C11 C1 C2 C14 4.74(13)
O1 C1 C2 C14 -176.68(7)
C11 C1 C2 C3 -176.78(8)
O1 C1 C2 C3 1.80(13)
C1 C2 C3 C4 137.17(9)
C14 C2 C3 C4 -44.42(12)
C1 C2 C3 C8 -45.78(12)
C14 C2 C3 C8 132.63(9)
C8 C3 C4 C5 -3.90(13)
C2 C3 C4 C5 173.23(8)
C3 C4 C5 C6 -0.75(13)
C4 C5 C6 F1 -178.00(8)
C4 C5 C6 C7 3.43(13)
F1 C6 C7 C8 -179.89(7)
C5 C6 C7 C8 -1.32(13)
C6 C7 C8 C3 -3.48(12)
C6 C7 C8 C9 173.10(8)
C4 C3 C8 C7 5.98(12)
C2 C3 C8 C7 -171.08(8)
C4 C3 C8 C9 -170.37(8)
C2 C3 C8 C9 12.57(12)
C7 C8 C9 C10 -143.53(9)
C3 C8 C9 C10 32.90(13)
C8 C9 C10 O2 161.12(8)
C8 C9 C10 O1 -7.93(14)
C17 O2 C10 C9 129.32(9)
C17 O2 C10 O1 -60.27(10)
C1 O1 C10 C9 -57.45(11)
C1 O1 C10 O2 132.81(7)
C2 C1 C11 C12 -3.16(13)
O1 C1 C11 C12 178.20(8)
C15 O4 C12 C11 8.55(14)
C15 O4 C12 C13 -169.96(9)
C1 C11 C12 O4 -178.74(8)
C1 C11 C12 C13 -0.32(13)
O4 C12 C13 C14 -179.58(8)
C11 C12 C13 C14 1.84(14)
C16 O3 C14 C13 -6.34(13)
C16 O3 C14 C2 176.50(8)
C12 C13 C14 O3 -177.08(8)
C12 C13 C14 C2 -0.09(13)
C1 C2 C14 O3 174.17(7)
C3 C2 C14 O3 -4.36(12)
C1 C2 C14 C13 -3.03(13)
C3 C2 C14 C13 178.44(8)
C10 O2 C17 C22 -24.03(13)
C10 O2 C17 C18 158.88(8)
C22 C17 C18 C19 -1.07(13)
O2 C17 C18 C19 176.00(8)
C23 O6 C19 C18 -25.01(13)
C23 O6 C19 C20 154.81(9)
C17 C18 C19 O6 -177.69(8)
C17 C18 C19 C20 2.51(13)
O6 C19 C20 C21 179.04(8)
C18 C19 C20 C21 -1.15(14)
C24 O5 C21 C20 -17.05(13)
C24 O5 C21 C22 162.47(8)
C19 C20 C21 O5 177.76(8)
C19 C20 C21 C22 -1.73(13)
O2 C17 C22 C21 -178.50(8)
C18 C17 C22 C21 -1.66(13)
O5 C21 C22 C17 -176.45(8)
C20 C21 C22 C17 3.08(13)
